data_4127838
loop_
_publ_author_name
'Gould, Colin A.'
'McClain, K. Randall'
'Yu, Jason M.'
'Groshens, Thomas J.'
'Furche, Filipp'
'Harvey, Benjamin G.'
'Long, Jeffrey R.'

_publ_section_title
;
 Synthesis and Magnetism of Neutral, Linear Metallocene Complexes of
 Terbium(II) and Dysprosium(II).
;
_journal_issue 33
_journal_name_full 'Journal of the American Chemical Society'
_journal_page_first 12967
_journal_page_last 12973
_journal_paper_doi 10.1021/jacs.9b05816
_journal_volume 141
_journal_year 2019
_chemical_formula_moiety 'C40 H70 Tb, B C24 F20'
_chemical_formula_sum 'C64 H70 B F20 Tb'
_chemical_formula_weight 1388.93
_space_group_crystal_system monoclinic
_space_group_IT_number 14
_space_group_name_Hall '-P 2yn'
_space_group_name_H-M_alt 'P 1 21/n 1'
_symmetry_space_group_name_Hall '-P 2yn'
_symmetry_space_group_name_H-M 'P 1 21/n 1'
_atom_sites_solution_hydrogens geom
_atom_sites_solution_primary dual
_audit_creation_date 2019-07-29
_audit_creation_method
;
Olex2 1.2
(compiled 2018.05.29 svn.r3508 for OlexSys, GUI svn.r5506)
;
_cell_angle_alpha 90
_cell_angle_beta 90.9430(10)
_cell_angle_gamma 90
_cell_formula_units_Z 4
_cell_length_a 15.2155(6)
_cell_length_b 23.1873(9)
_cell_length_c 16.8829(7)
_cell_measurement_reflns_used 9371
_cell_measurement_temperature 100(2)
_cell_measurement_theta_max 24.39
_cell_measurement_theta_min 2.41
_cell_volume 5955.6(4)
_computing_molecular_graphics 'Olex2 (Dolomanov et al., 2009)'
_computing_publication_material 'Olex2 (Dolomanov et al., 2009)'
_computing_structure_refinement 'ShelXL (Sheldrick, 2015)'
_computing_structure_solution 'XT (Sheldrick, 2015)'
_diffrn_ambient_temperature 100(1)
_diffrn_measured_fraction_theta_full 1.000
_diffrn_measured_fraction_theta_max 1.000
_diffrn_measurement_device_type 'Bruker APEX-II CCD'
_diffrn_measurement_method '\f and \w scans'
_diffrn_radiation_type MoK\a
_diffrn_radiation_wavelength 0.71073
_diffrn_reflns_av_R_equivalents 0.0319
_diffrn_reflns_av_unetI/netI 0.0204
_diffrn_reflns_Laue_measured_fraction_full 1.000
_diffrn_reflns_Laue_measured_fraction_max 1.000
_diffrn_reflns_limit_h_max 18
_diffrn_reflns_limit_h_min -18
_diffrn_reflns_limit_k_max 28
_diffrn_reflns_limit_k_min -28
_diffrn_reflns_limit_l_max 20
_diffrn_reflns_limit_l_min -20
_diffrn_reflns_number 69665
_diffrn_reflns_point_group_measured_fraction_full 1.000
_diffrn_reflns_point_group_measured_fraction_max 1.000
_diffrn_reflns_theta_full 25.242
_diffrn_reflns_theta_max 25.688
_diffrn_reflns_theta_min 1.492
_diffrn_standards_number 0
_exptl_absorpt_coefficient_mu 1.291
_exptl_absorpt_correction_T_max 0.7453
_exptl_absorpt_correction_T_min 0.6677
_exptl_absorpt_correction_type multi-scan
_exptl_absorpt_process_details
;
SADABS-2012/1 (Bruker,2012) was used for absorption correction.
wR2(int) was 0.0630 before and 0.0439 after correction.
The Ratio of minimum to maximum transmission is 0.8959.
The \l/2 correction factor is 0.0015.
;
_exptl_crystal_colour yellow
_exptl_crystal_colour_primary yellow
_exptl_crystal_density_diffrn 1.549
_exptl_crystal_description block
_exptl_crystal_F_000 2816
_exptl_crystal_size_max 0.504
_exptl_crystal_size_mid 0.364
_exptl_crystal_size_min 0.316
_refine_diff_density_max 1.420
_refine_diff_density_min -0.625
_refine_diff_density_rms 0.070
_refine_ls_extinction_method none
_refine_ls_goodness_of_fit_ref 1.018
_refine_ls_hydrogen_treatment constr
_refine_ls_matrix_type full
_refine_ls_number_parameters 1103
_refine_ls_number_reflns 11317
_refine_ls_number_restraints 1554
_refine_ls_restrained_S_all 1.168
_refine_ls_R_factor_all 0.0716
_refine_ls_R_factor_gt 0.0563
_refine_ls_shift/su_max 0.001
_refine_ls_shift/su_mean 0.000
_refine_ls_structure_factor_coef Fsqd
_refine_ls_weighting_details 'w=1/[\s^2^(Fo^2^)+(0.0816P)^2^+8.5417P] where P=(Fo^2^+2Fc^2^)/3'
_refine_ls_weighting_scheme calc
_refine_ls_wR_factor_gt 0.1506
_refine_ls_wR_factor_ref 0.1632
_reflns_Friedel_coverage 0.000
_reflns_number_gt 8815
_reflns_number_total 11317
_reflns_threshold_expression 'I > 2\s(I)'
_cod_data_source_file ja9b05816_si_002.cif
_cod_data_source_block tg_rm_6_48_1_0m
_cod_database_code 4127838
_shelx_shelxl_version_number 2016/6
_shelx_space_group_comment
;
The symmetry employed for this shelxl refinement is uniquely defined
by the following loop, which should always be used as a source of
symmetry information in preference to the above space-group names.
They are only intended as comments.
;
_olex2_refinement_description
;
1. Fixed Uiso
 At 1.2 times of:
  All C(H) groups
 At 1.5 times of:
  All C(H,H,H) groups
2. Restrained distances
 C26A-C21 \\sim C26-C21 \\sim C29-C22 \\sim C29A-C22 \\sim C32A-C23 \\sim
C35A-C24 \\sim C35-C24 \\sim C38-
 C25 \\sim C38A-C25 \\sim C18-C4 \\sim C18A-C4 \\sim C6A-C5 \\sim C6-C5 \\sim
C9-C1 \\sim C9A-C1 \\sim C12-C2 ~
 C12A-C2 \\sim C15A-C3 \\sim C32-C23 \\sim C15-C3
 with sigma of 0.02
 C18A-C20A \\sim C20-C18 \\sim C18A-C19A \\sim C18-C19 \\sim C15-C17 \\sim
C15A-C17A \\sim C15A-C16 ~
 C15-C16A \\sim C12A-C14A \\sim C13A-C12A \\sim C12-C14 \\sim C13-C12 \\sim
C11A-C9A \\sim C11-C9 ~
 C10A-C9A \\sim C10-C9 \\sim C7-C6 \\sim C7A-C6A \\sim C8A-C6A \\sim C8-C6
\\sim C33A-C32A \\sim C32-C33 ~
 C32-C34 \\sim C34A-C32A \\sim C35A-C37 \\sim C36-C35A \\sim C35-C37A \\sim
C35-C36A \\sim C39-C38 ~
 C38A-C40A \\sim C40-C38 \\sim C38A-C39A \\sim C27A-C26A \\sim C26-C27 \\sim
C26-C28 \\sim C28A-C26A ~
 C30A-C29A \\sim C31A-C29A \\sim C30-C29 \\sim C31-C29
 with sigma of 0.02
 C25-C35A \\sim C35A-C23 \\sim C23-C35 \\sim C35-C25
 with sigma of 0.02
 C21-C29A \\sim C29A-C23 \\sim C21-C29 \\sim C29-C23
 with sigma of 0.02
 C24-C32A \\sim C32A-C22 \\sim C24-C32 \\sim C32-C22
 with sigma of 0.02
 C25-C26 \\sim C26-C22 \\sim C25-C26A \\sim C26A-C22
 with sigma of 0.02
 C21-C38A \\sim C38A-C24 \\sim C21-C38 \\sim C38-C24
 with sigma of 0.02
 C36A-C24 \\sim C24-C37A
 with sigma of 0.02
 C1-C12A \\sim C12A-C3 \\sim C1-C12 \\sim C12-C3
 with sigma of 0.02
 C2-C15A \\sim C15A-C4 \\sim C2-C15 \\sim C15-C4
 with sigma of 0.02
 C3-C18A \\sim C18A-C5 \\sim C3-C18 \\sim C18-C5
 with sigma of 0.02
 C4-C6A \\sim C6A-C1 \\sim C4-C6 \\sim C6-C1
 with sigma of 0.02
 C5-C9 \\sim C9-C2 \\sim C5-C9A \\sim C9A-C2
 with sigma of 0.02
 C31-C22 \\sim C22-C30
 with sigma of 0.02
3. Uiso/Uaniso restraints and constraints
Uanis(C39) = Uanis(C40A)
Uanis(C16A) = Uanis(C15)
4. Rigid body (RIGU) restrains
 C31, C29, C30, C30A, C29A, C31A, C22, C21, C25, C24, C23, C34, C34A, C32A,
 C32, C33A, C33, C36, C36A, C35, C35A, C37, C37A, C40, C40A, C38A, C38, C39A,
 C39, C27, C26A, C28A, C26, C27A
 with sigma for 1-2 distances of 0.0005 and sigma for 1-3 distances of 0.0005
 C14, C12, C12A, C14A, C13A, C13, C2, C1, C5, C3, C4, C17, C17A, C15A, C16,
 C15, C18A, C20A, C19, C19A, C20, C18, C7A, C7, C6A, C6, C8A, C8, C10, C9A, C9,
 C11A, C11, C10A
 with sigma for 1-2 distances of 0.0005 and sigma for 1-3 distances of 0.0005
5. Others
 Sof(C29)=Sof(H29)=Sof(C31)=Sof(H31D)=Sof(H31E)=Sof(H31F)=Sof(C30)=Sof(H30D)=
 Sof(H30E)=Sof(H30F)=1-FVAR(1)
 Sof(C29A)=Sof(H29A)=Sof(C31A)=Sof(H31A)=Sof(H31B)=Sof(H31C)=Sof(C30A)=
 Sof(H30A)=Sof(H30B)=Sof(H30C)=FVAR(1)
 Sof(C26)=Sof(H26)=Sof(C27)=Sof(H27D)=Sof(H27E)=Sof(H27F)=Sof(C28)=Sof(H28D)=
 Sof(H28E)=Sof(H28F)=1-FVAR(2)
 Sof(C26A)=Sof(H26A)=Sof(C28A)=Sof(H28A)=Sof(H28B)=Sof(H28C)=Sof(C27A)=
 Sof(H27A)=Sof(H27B)=Sof(H27C)=FVAR(2)
 Sof(C39A)=Sof(H39D)=Sof(H39E)=Sof(H39F)=Sof(C38A)=Sof(H38A)=Sof(C40A)=
 Sof(H40D)=Sof(H40E)=Sof(H40F)=1-FVAR(3)
 Sof(C38)=Sof(H38)=Sof(C40)=Sof(H40A)=Sof(H40B)=Sof(H40C)=Sof(C39)=Sof(H39A)=
 Sof(H39B)=Sof(H39C)=FVAR(3)
 Sof(C34)=Sof(H34D)=Sof(H34E)=Sof(H34F)=Sof(C32)=Sof(H32)=Sof(C33)=Sof(H33D)=
 Sof(H33E)=Sof(H33F)=1-FVAR(4)
 Sof(C32A)=Sof(H32A)=Sof(C34A)=Sof(H34A)=Sof(H34B)=Sof(H34C)=Sof(C33A)=
 Sof(H33A)=Sof(H33B)=Sof(H33C)=FVAR(4)
 Sof(C37A)=Sof(H37D)=Sof(H37E)=Sof(H37F)=Sof(C35)=Sof(H35)=Sof(C36A)=Sof(H36D)=
 Sof(H36E)=Sof(H36F)=1-FVAR(5)
 Sof(C37)=Sof(H37A)=Sof(H37B)=Sof(H37C)=Sof(C35A)=Sof(H35A)=Sof(C36)=Sof(H36A)=
 Sof(H36B)=Sof(H36C)=FVAR(5)
 Sof(C15A)=Sof(H15A)=Sof(C17A)=Sof(H17D)=Sof(H17E)=Sof(H17F)=Sof(C16)=
 Sof(H16D)=Sof(H16E)=Sof(H16F)=1-FVAR(6)
 Sof(C16A)=Sof(H16A)=Sof(H16B)=Sof(H16C)=Sof(C17)=Sof(H17A)=Sof(H17B)=
 Sof(H17C)=Sof(C15)=Sof(H15)=FVAR(6)
 Sof(C10A)=Sof(H10D)=Sof(H10E)=Sof(H10F)=Sof(C9A)=Sof(H9A)=Sof(C11A)=Sof(H11D)=
 Sof(H11E)=Sof(H11F)=1-FVAR(7)
 Sof(C9)=Sof(H9)=Sof(C11)=Sof(H11A)=Sof(H11B)=Sof(H11C)=Sof(C10)=Sof(H10A)=
 Sof(H10B)=Sof(H10C)=FVAR(7)
 Sof(C12A)=Sof(H12A)=Sof(C13A)=Sof(H13D)=Sof(H13E)=Sof(H13F)=Sof(C14A)=
 Sof(H14A)=Sof(H14B)=Sof(H14C)=1-FVAR(8)
 Sof(C12)=Sof(H12)=Sof(C13)=Sof(H13A)=Sof(H13B)=Sof(H13C)=Sof(C14)=Sof(H14D)=
 Sof(H14E)=Sof(H14F)=FVAR(8)
 Sof(C18A)=Sof(H18A)=Sof(C19A)=Sof(H19D)=Sof(H19E)=Sof(H19F)=Sof(C20A)=
 Sof(H20D)=Sof(H20E)=Sof(H20F)=1-FVAR(9)
 Sof(C18)=Sof(H18)=Sof(C20)=Sof(H20A)=Sof(H20B)=Sof(H20C)=Sof(C19)=Sof(H19A)=
 Sof(H19B)=Sof(H19C)=FVAR(9)
 Sof(C8)=Sof(H8A)=Sof(H8B)=Sof(H8C)=Sof(C6)=Sof(H6)=Sof(C7)=Sof(H7A)=Sof(H7B)=
 Sof(H7C)=1-FVAR(10)
 Sof(C6A)=Sof(H6A)=Sof(C7A)=Sof(H7AA)=Sof(H7AB)=Sof(H7AC)=Sof(C8A)=Sof(H8AA)=
 Sof(H8AB)=Sof(H8AC)=FVAR(10)
 Fixed Sof: Tb3(0.33) Tb2(0.36) Tb4(0.21) Tb1(0.1)
6.a Ternary CH refined with riding coordinates:
 C32A(H32A), C29A(H29A), C38(H38), C26A(H26A), C6A(H6A), C35A(H35A), C9(H9),
 C15(H15), C26(H26), C29(H29), C35(H35), C32(H32), C38A(H38A), C15A(H15A),
 C9A(H9A), C12(H12), C12A(H12A), C18(H18), C18A(H18A), C6(H6)
6.b Me refined with riding coordinates:
 C16A(H16A,H16B,H16C), C27(H27D,H27E,H27F), C28(H28D,H28E,H28F), C31(H31D,H31E,
 H31F), C30(H30D,H30E,H30F), C16(H16D,H16E,H16F), C36A(H36D,H36E,H36F)
6.c Idealised Me refined as rotating group:
 C34A(H34A,H34B,H34C), C31A(H31A,H31B,H31C), C30A(H30A,H30B,H30C), C33A(H33A,
 H33B,H33C), C37(H37A,H37B,H37C), C11(H11A,H11B,H11C), C40(H40A,H40B,H40C),
 C17(H17A,H17B,H17C), C28A(H28A,H28B,H28C), C27A(H27A,H27B,H27C), C7A(H7AA,H7AB,
 H7AC), C36(H36A,H36B,H36C), C8A(H8AA,H8AB,H8AC), C10(H10A,H10B,H10C), C39(H39A,
 H39B,H39C), C34(H34D,H34E,H34F), C37A(H37D,H37E,H37F), C39A(H39D,H39E,H39F),
 C33(H33D,H33E,H33F), C40A(H40D,H40E,H40F), C10A(H10D,H10E,H10F), C17A(H17D,
 H17E,H17F), C11A(H11D,H11E,H11F), C13(H13A,H13B,H13C), C13A(H13D,H13E,H13F),
 C14A(H14A,H14B,H14C), C14(H14D,H14E,H14F), C20(H20A,H20B,H20C), C19(H19A,H19B,
 H19C), C19A(H19D,H19E,H19F), C20A(H20D,H20E,H20F), C8(H8A,H8B,H8C), C7(H7A,H7B,
 H7C)
;
_olex2_submission_special_instructions 'No special instructions were received'

loop_
_space_group_symop_operation_xyz
'x, y, z'
'-x+1/2, y+1/2, -z+1/2'
'-x, -y, -z'
'x-1/2, -y-1/2, z-1/2'

loop_
_atom_site_label
_atom_site_type_symbol
_atom_site_fract_x
_atom_site_fract_y
_atom_site_fract_z
_atom_site_U_iso_or_equiv
_atom_site_adp_type
_atom_site_occupancy
_atom_site_site_symmetry_order
_atom_site_calc_flag
_atom_site_refinement_flags_posn
_atom_site_refinement_flags_adp
_atom_site_refinement_flags_occupancy
_atom_site_disorder_assembly
_atom_site_disorder_group
Tb3 Tb 0.7593(3) 0.66741(15) 0.5656(2) 0.0479(6) Uani 0.33 1 d . . P A 3
F10 F 0.24294(16) 0.79835(10) 0.46727(12) 0.0548(5) Uani 1 1 d . . . . .
F6 F 0.31544(18) 0.80080(11) 0.74062(13) 0.0646(6) Uani 1 1 d . . . . .
F15 F 0.19979(16) 0.91729(10) 0.43514(14) 0.0621(6) Uani 1 1 d . . . . .
F11 F 0.15865(16) 0.87479(10) 0.70613(14) 0.0632(6) Uani 1 1 d . . . . .
F20 F 0.42407(17) 0.80098(14) 0.49890(15) 0.0751(8) Uani 1 1 d . . . . .
F16 F 0.3144(2) 0.99132(12) 0.52559(15) 0.0754(8) Uani 1 1 d . . . . .
F1 F 0.2330(3) 0.98506(12) 0.68160(18) 0.0863(9) Uani 1 1 d . . . . .
F5 F 0.45800(19) 0.84607(18) 0.66098(18) 0.0906(10) Uani 1 1 d . . . . .
F14 F 0.03135(19) 0.94325(12) 0.4206(2) 0.0847(9) Uani 1 1 d . . . . .
F9 F 0.2216(2) 0.68463(12) 0.47434(16) 0.0855(9) Uani 1 1 d . . . . .
F17 F 0.4280(2) 1.02654(15) 0.41761(18) 0.1023(12) Uani 1 1 d . . . . .
F12 F -0.00948(19) 0.90418(13) 0.6912(2) 0.0909(9) Uani 1 1 d . . . . .
F13 F -0.07623(19) 0.93940(13) 0.5482(2) 0.0998(11) Uani 1 1 d . . . . .
F7 F 0.2952(3) 0.68804(13) 0.74528(17) 0.0966(11) Uani 1 1 d . . . . .
F8 F 0.2487(3) 0.62768(12) 0.6133(2) 0.1093(13) Uani 1 1 d . . . . .
F18 F 0.5389(2) 0.9495(2) 0.34799(19) 0.1188(15) Uani 1 1 d . . . . .
C53 C 0.2833(2) 0.80631(16) 0.6022(2) 0.0444(8) Uani 1 1 d . . . . .
F19 F 0.5321(2) 0.83699(19) 0.3907(2) 0.1110(13) Uani 1 1 d . . . . .
F2 F 0.3226(4) 1.03536(17) 0.7977(2) 0.1398(19) Uani 1 1 d . . . . .
C58 C 0.2573(3) 0.77245(17) 0.5380(2) 0.0473(8) Uani 1 1 d . . . . .
C54 C 0.2941(3) 0.77480(18) 0.6713(2) 0.0527(9) Uani 1 1 d . . . . .
F4 F 0.5483(3) 0.8978(2) 0.7762(2) 0.142(2) Uani 1 1 d . . . . .
C23 C 0.8994(3) 0.73133(18) 0.5464(2) 0.0575(7) Uani 1 1 d D U . . .
F3 F 0.4808(4) 0.9929(2) 0.84841(19) 0.173(3) Uani 1 1 d . . . . .
C22 C 0.9046(3) 0.72403(18) 0.6288(2) 0.0570(7) Uani 1 1 d D U . . .
C60 C 0.1302(3) 0.89314(17) 0.6335(3) 0.0555(10) Uani 1 1 d . . . . .
C59 C 0.1902(3) 0.89698(15) 0.5732(2) 0.0492(9) Uani 1 1 d . . . . .
C64 C 0.1524(3) 0.91374(16) 0.5013(3) 0.0556(10) Uani 1 1 d . . . . .
C21 C 0.8324(3) 0.75248(19) 0.6624(2) 0.0602(8) Uani 1 1 d D U . . .
C41 C 0.3599(3) 0.89390(19) 0.5177(2) 0.0533(10) Uani 1 1 d . . . . .
C25 C 0.7826(3) 0.7774(2) 0.6001(3) 0.0648(9) Uani 1 1 d D U . . .
C61 C 0.0427(3) 0.90744(19) 0.6272(3) 0.0699(13) Uani 1 1 d . . . . .
C48 C 0.3086(4) 0.9600(2) 0.7033(3) 0.0751(15) Uani 1 1 d . . . . .
C24 C 0.8239(3) 0.7647(2) 0.5281(2) 0.0639(8) Uani 1 1 d D U . . .
C1 C 0.6159(3) 0.6143(2) 0.6330(3) 0.0627(8) Uani 1 1 d D U . . .
C46 C 0.4189(3) 0.8579(2) 0.4816(2) 0.0651(12) Uani 1 1 d . . . . .
C5 C 0.6877(3) 0.5778(2) 0.6499(2) 0.0606(8) Uani 1 1 d D U . . .
C47 C 0.3385(3) 0.9109(2) 0.6667(2) 0.0622(12) Uani 1 1 d . . . . .
C42 C 0.3671(3) 0.9512(2) 0.4939(2) 0.0633(12) Uani 1 1 d . . . . .
C57 C 0.2456(3) 0.71421(18) 0.5400(3) 0.0615(11) Uani 1 1 d . . . . .
C63 C 0.0641(3) 0.92797(18) 0.4926(3) 0.0696(13) Uani 1 1 d . . . . .
C44 C 0.4819(3) 0.9319(3) 0.4033(3) 0.087(2) Uani 1 1 d . . . . .
C62 C 0.0092(3) 0.92532(19) 0.5565(4) 0.0722(13) Uani 1 1 d . . . . .
C55 C 0.2833(3) 0.7158(2) 0.6761(3) 0.0665(12) Uani 1 1 d . . . . .
C56 C 0.2594(4) 0.68500(19) 0.6094(3) 0.0727(14) Uani 1 1 d . . . . .
C2 C 0.6088(3) 0.6190(2) 0.5505(3) 0.0740(10) Uani 1 1 d D U . . .
C43 C 0.4258(4) 0.9703(3) 0.4381(3) 0.0786(17) Uani 1 1 d . . . . .
C3 C 0.6751(3) 0.5868(2) 0.5155(2) 0.0681(9) Uani 1 1 d D U . . .
C52 C 0.4201(4) 0.8927(3) 0.6944(3) 0.0782(16) Uani 1 1 d . . . . .
C45 C 0.4783(3) 0.8755(3) 0.4245(3) 0.0798(16) Uani 1 1 d . . . . .
C4 C 0.7239(3) 0.5603(2) 0.5765(3) 0.0674(9) Uani 1 1 d D U . . .
B1 B 0.2926(3) 0.8769(2) 0.5902(2) 0.0486(10) Uani 1 1 d . . . . .
C32A C 0.9741(6) 0.7216(4) 0.4886(5) 0.0673(16) Uani 0.656(17) 1 d D U P A 12
H32A H 1.018510 0.699818 0.521019 0.081 Uiso 0.656(17) 1 calc R . P A 12
C49 C 0.3557(6) 0.9869(3) 0.7648(3) 0.100(2) Uani 1 1 d . . . . .
C34A C 1.0227(8) 0.7763(4) 0.4672(8) 0.067(3) Uani 0.656(17) 1 d D U P A 12
H34A H 0.983688 0.801509 0.436045 0.100 Uiso 0.656(17) 1 calc GR . P A 12
H34B H 1.074392 0.766567 0.436087 0.100 Uiso 0.656(17) 1 calc GR . P A 12
H34C H 1.041418 0.796297 0.515817 0.100 Uiso 0.656(17) 1 calc GR . P A 12
C50 C 0.4327(7) 0.9669(4) 0.7900(3) 0.122(4) Uani 1 1 d . . . . .
C51 C 0.4684(4) 0.9187(4) 0.7540(3) 0.105(3) Uani 1 1 d . . . . .
C29A C 0.9746(7) 0.7003(4) 0.6868(6) 0.0736(18) Uani 0.65(3) 1 d D U P A 6
H29A H 0.947892 0.697323 0.740413 0.088 Uiso 0.65(3) 1 calc R . P A 6
C31A C 1.0509(9) 0.7426(7) 0.6920(10) 0.079(3) Uani 0.65(3) 1 d D U P A 6
H31A H 1.077841 0.746211 0.639868 0.118 Uiso 0.65(3) 1 calc GR . P A 6
H31B H 1.094755 0.728575 0.730486 0.118 Uiso 0.65(3) 1 calc GR . P A 6
H31C H 1.029209 0.780417 0.708844 0.118 Uiso 0.65(3) 1 calc GR . P A 6
C16A C 0.7257(15) 0.6230(10) 0.3790(11) 0.095(3) Uani 0.47(2) 1 d D . P A 16
H16A H 0.759265 0.651390 0.410060 0.143 Uiso 0.47(2) 1 calc R . P A 16
H16B H 0.760312 0.610637 0.333580 0.143 Uiso 0.47(2) 1 calc R . P A 16
H16C H 0.670585 0.640445 0.360027 0.143 Uiso 0.47(2) 1 calc R . P A 16
C38 C 0.7039(8) 0.8159(7) 0.6151(9) 0.099(2) Uani 0.481(12) 1 d D U P A 10
H38 H 0.671750 0.800709 0.661866 0.119 Uiso 0.481(12) 1 calc R . P A 10
C30A C 1.0149(9) 0.6444(5) 0.6680(8) 0.075(2) Uani 0.65(3) 1 d D U P A 6
H30A H 0.968996 0.614968 0.662999 0.113 Uiso 0.65(3) 1 calc GR . P A 6
H30B H 1.056336 0.633613 0.710504 0.113 Uiso 0.65(3) 1 calc GR . P A 6
H30C H 1.046290 0.647534 0.617956 0.113 Uiso 0.65(3) 1 calc GR . P A 6
C26A C 0.7995(9) 0.7606(5) 0.7466(4) 0.089(2) Uani 0.62(2) 1 d D U P A 8
H26A H 0.742924 0.782369 0.741530 0.107 Uiso 0.62(2) 1 calc R . P A 8
C33A C 0.9579(7) 0.6830(5) 0.4198(5) 0.080(3) Uani 0.656(17) 1 d D U P A 12
H33A H 0.941148 0.644680 0.438656 0.120 Uiso 0.656(17) 1 calc GR . P A 12
H33B H 1.011441 0.680053 0.388582 0.120 Uiso 0.656(17) 1 calc GR . P A 12
H33C H 0.910248 0.698900 0.386578 0.120 Uiso 0.656(17) 1 calc GR . P A 12
C6A C 0.7013(8) 0.5453(6) 0.7287(6) 0.081(3) Uani 0.514(18) 1 d D U P A 24
H6A H 0.667131 0.566910 0.769110 0.097 Uiso 0.514(18) 1 calc R . P A 24
C37 C 0.8196(8) 0.8498(4) 0.4301(5) 0.119(3) Uani 0.862(9) 1 d D U P A 14
H37A H 0.777622 0.870577 0.463077 0.179 Uiso 0.862(9) 1 calc GR . P A 14
H37B H 0.808454 0.859187 0.374267 0.179 Uiso 0.862(9) 1 calc GR . P A 14
H37C H 0.879574 0.861209 0.445109 0.179 Uiso 0.862(9) 1 calc GR . P A 14
C35A C 0.8086(5) 0.7846(3) 0.4426(3) 0.0922(17) Uani 0.862(9) 1 d D U P A 14
H35A H 0.852563 0.764600 0.408841 0.111 Uiso 0.862(9) 1 calc R . P A 14
C9 C 0.5349(6) 0.6211(5) 0.6846(6) 0.084(2) Uani 0.502(11) 1 d D U P A 18
H9 H 0.489047 0.639884 0.650311 0.101 Uiso 0.502(11) 1 calc R . P A 18
C11 C 0.4954(8) 0.5650(7) 0.7121(8) 0.086(3) Uani 0.502(11) 1 d D U P A 18
H11A H 0.485052 0.539645 0.666418 0.130 Uiso 0.502(11) 1 calc GR . P A 18
H11B H 0.439458 0.572699 0.738103 0.130 Uiso 0.502(11) 1 calc GR . P A 18
H11C H 0.535878 0.546116 0.749686 0.130 Uiso 0.502(11) 1 calc GR . P A 18
C40 C 0.7418(9) 0.8743(6) 0.6358(15) 0.122(6) Uani 0.481(12) 1 d D U P A 10
H40A H 0.694014 0.900744 0.649347 0.183 Uiso 0.481(12) 1 calc GR . P A 10
H40B H 0.773401 0.889631 0.590237 0.183 Uiso 0.481(12) 1 calc GR . P A 10
H40C H 0.782376 0.870569 0.681114 0.183 Uiso 0.481(12) 1 calc GR . P A 10
C17 C 0.6552(13) 0.5275(10) 0.3863(12) 0.109(7) Uani 0.47(2) 1 d D U P A 16
H17A H 0.684378 0.490074 0.392848 0.164 Uiso 0.47(2) 1 calc GR . P A 16
H17B H 0.651852 0.537409 0.329917 0.164 Uiso 0.47(2) 1 calc GR . P A 16
H17C H 0.595692 0.525324 0.407498 0.164 Uiso 0.47(2) 1 calc GR . P A 16
C28A C 0.8579(13) 0.7960(10) 0.8005(10) 0.122(5) Uani 0.62(2) 1 d D U P A 8
H28A H 0.913873 0.775871 0.809173 0.184 Uiso 0.62(2) 1 calc GR . P A 8
H28B H 0.829034 0.801568 0.851446 0.184 Uiso 0.62(2) 1 calc GR . P A 8
H28C H 0.868838 0.833619 0.776136 0.184 Uiso 0.62(2) 1 calc GR . P A 8
C27A C 0.7773(10) 0.7044(5) 0.7838(6) 0.102(4) Uani 0.62(2) 1 d D U P A 8
H27A H 0.726681 0.687356 0.755907 0.153 Uiso 0.62(2) 1 calc GR . P A 8
H27B H 0.762880 0.710585 0.839531 0.153 Uiso 0.62(2) 1 calc GR . P A 8
H27C H 0.827780 0.678332 0.780470 0.153 Uiso 0.62(2) 1 calc GR . P A 8
C15 C 0.7059(11) 0.5722(6) 0.4295(5) 0.095(3) Uani 0.47(2) 1 d D U P A 16
H15 H 0.764679 0.553818 0.438390 0.114 Uiso 0.47(2) 1 calc R . P A 16
C7A C 0.6636(11) 0.4837(6) 0.7269(9) 0.103(4) Uani 0.514(18) 1 d D U P A 24
H7AA H 0.605244 0.484196 0.701430 0.155 Uiso 0.514(18) 1 calc GR . P A 24
H7AB H 0.658716 0.469272 0.781238 0.155 Uiso 0.514(18) 1 calc GR . P A 24
H7AC H 0.702670 0.458519 0.697047 0.155 Uiso 0.514(18) 1 calc GR . P A 24
C36 C 0.7142(6) 0.7667(4) 0.4119(5) 0.125(3) Uani 0.862(9) 1 d D U P A 14
H36A H 0.706304 0.725047 0.418955 0.187 Uiso 0.862(9) 1 calc GR . P A 14
H36B H 0.707889 0.776325 0.355548 0.187 Uiso 0.862(9) 1 calc GR . P A 14
H36C H 0.669703 0.787436 0.441978 0.187 Uiso 0.862(9) 1 calc GR . P A 14
C8A C 0.7964(8) 0.5434(9) 0.7597(7) 0.088(4) Uani 0.514(18) 1 d D U P A 24
H8AA H 0.824897 0.508226 0.740877 0.132 Uiso 0.514(18) 1 calc GR . P A 24
H8AB H 0.796794 0.543630 0.817788 0.132 Uiso 0.514(18) 1 calc GR . P A 24
H8AC H 0.828235 0.577208 0.740436 0.132 Uiso 0.514(18) 1 calc GR . P A 24
C10 C 0.5546(8) 0.6629(6) 0.7505(7) 0.093(4) Uani 0.502(11) 1 d D U P A 18
H10A H 0.593424 0.644530 0.789987 0.140 Uiso 0.502(11) 1 calc GR . P A 18
H10B H 0.499687 0.674379 0.775565 0.140 Uiso 0.502(11) 1 calc GR . P A 18
H10C H 0.583685 0.697079 0.729019 0.140 Uiso 0.502(11) 1 calc GR . P A 18
C39 C 0.6433(10) 0.8143(6) 0.5438(10) 0.116(3) Uani 0.481(12) 1 d D U P A 10
H39A H 0.665502 0.840380 0.503011 0.174 Uiso 0.481(12) 1 calc GR . P A 10
H39B H 0.584364 0.826589 0.559084 0.174 Uiso 0.481(12) 1 calc GR . P A 10
H39C H 0.640641 0.774936 0.522759 0.174 Uiso 0.481(12) 1 calc GR . P A 10
Tb2 Tb 0.77572(8) 0.65855(8) 0.60178(13) 0.03791(19) Uani 0.36 1 d . . P A 2
Tb4 Tb 0.7408(3) 0.6801(3) 0.5735(5) 0.0494(14) Uani 0.21 1 d . . P A 4
Tb1 Tb 0.7443(7) 0.6787(5) 0.6061(3) 0.0513(14) Uani 0.1 1 d . . P A 5
C26 C 0.8220(10) 0.7553(9) 0.7519(5) 0.091(4) Uani 0.38(2) 1 d D U P A 9
H26 H 0.863292 0.727308 0.777896 0.110 Uiso 0.38(2) 1 calc R . P A 9
C27 C 0.7287(16) 0.741(3) 0.7752(14) 0.21(2) Uani 0.38(2) 1 d D U P A 9
H27D H 0.713466 0.702453 0.757123 0.318 Uiso 0.38(2) 1 calc R . P A 9
H27E H 0.723815 0.743509 0.832900 0.318 Uiso 0.38(2) 1 calc R . P A 9
H27F H 0.688283 0.769309 0.750492 0.318 Uiso 0.38(2) 1 calc R . P A 9
C28 C 0.843(3) 0.8157(12) 0.7807(15) 0.19(2) Uani 0.38(2) 1 d D . P A 9
H28D H 0.903323 0.825764 0.766329 0.278 Uiso 0.38(2) 1 calc R . P A 9
H28E H 0.802001 0.843166 0.756005 0.278 Uiso 0.38(2) 1 calc R . P A 9
H28F H 0.837533 0.817366 0.838412 0.278 Uiso 0.38(2) 1 calc R . P A 9
C29 C 0.9897(9) 0.7043(6) 0.6721(11) 0.078(3) Uani 0.35(3) 1 d D U P A 7
H29 H 1.020206 0.698739 0.620616 0.093 Uiso 0.35(3) 1 calc R . P A 7
C31 C 1.0490(18) 0.7541(10) 0.694(3) 0.093(10) Uani 0.35(3) 1 d D U P A 7
H31D H 1.024740 0.789809 0.671298 0.140 Uiso 0.35(3) 1 calc R . P A 7
H31E H 1.053227 0.757553 0.751493 0.140 Uiso 0.35(3) 1 calc R . P A 7
H31F H 1.107629 0.747315 0.672398 0.140 Uiso 0.35(3) 1 calc R . P A 7
C30 C 0.992(2) 0.6408(8) 0.689(3) 0.129(15) Uani 0.35(3) 1 d D U P A 7
H30D H 0.940850 0.622201 0.664182 0.194 Uiso 0.35(3) 1 calc R . P A 7
H30E H 1.045985 0.624208 0.667157 0.194 Uiso 0.35(3) 1 calc R . P A 7
H30F H 0.991583 0.634446 0.746251 0.194 Uiso 0.35(3) 1 calc R . P A 7
C34 C 1.0388(16) 0.7606(10) 0.4846(19) 0.083(7) Uani 0.344(17) 1 d D U P A 13
H34D H 1.014674 0.799275 0.492941 0.124 Uiso 0.344(17) 1 calc GR . P A 13
H34E H 1.070308 0.759674 0.434490 0.124 Uiso 0.344(17) 1 calc GR . P A 13
H34F H 1.079362 0.750956 0.528300 0.124 Uiso 0.344(17) 1 calc GR . P A 13
C37A C 0.857(3) 0.820(2) 0.429(2) 0.086(6) Uani 0.138(9) 1 d D U P A 15
H37D H 0.849831 0.852993 0.464553 0.129 Uiso 0.138(9) 1 calc GR . P A 15
H37E H 0.853046 0.832886 0.373969 0.129 Uiso 0.138(9) 1 calc GR . P A 15
H37F H 0.915253 0.802527 0.438957 0.129 Uiso 0.138(9) 1 calc GR . P A 15
C35 C 0.7863(16) 0.7757(16) 0.4446(8) 0.090(5) Uani 0.138(9) 1 d D U P A 15
H35 H 0.765603 0.745391 0.406457 0.108 Uiso 0.138(9) 1 calc R . P A 15
C32 C 0.9641(10) 0.7169(8) 0.4817(9) 0.078(3) Uani 0.344(17) 1 d D U P A 13
H32 H 0.931516 0.725808 0.431256 0.094 Uiso 0.344(17) 1 calc R . P A 13
C39A C 0.6214(8) 0.7821(6) 0.6200(13) 0.140(7) Uani 0.519(12) 1 d D U P A 11
H39D H 0.622895 0.762663 0.671549 0.209 Uiso 0.519(12) 1 calc GR . P A 11
H39E H 0.615867 0.753326 0.577739 0.209 Uiso 0.519(12) 1 calc GR . P A 11
H39F H 0.570950 0.808396 0.617402 0.209 Uiso 0.519(12) 1 calc GR . P A 11
C33 C 1.0097(18) 0.6614(7) 0.466(2) 0.120(9) Uani 0.344(17) 1 d D U P A 13
H33D H 1.041028 0.648502 0.513558 0.180 Uiso 0.344(17) 1 calc GR . P A 13
H33E H 1.051703 0.666860 0.422849 0.180 Uiso 0.344(17) 1 calc GR . P A 13
H33F H 0.966266 0.632170 0.449652 0.180 Uiso 0.344(17) 1 calc GR . P A 13
C38A C 0.7030(7) 0.8151(5) 0.6100(9) 0.089(2) Uani 0.519(12) 1 d D U P A 11
H38A H 0.693651 0.822631 0.552195 0.107 Uiso 0.519(12) 1 calc R . P A 11
C40A C 0.7069(12) 0.8764(6) 0.6331(13) 0.116(3) Uani 0.519(12) 1 d D U P A 11
H40D H 0.764632 0.892235 0.619998 0.174 Uiso 0.519(12) 1 calc GR . P A 11
H40E H 0.697751 0.879917 0.690188 0.174 Uiso 0.519(12) 1 calc GR . P A 11
H40F H 0.660971 0.897867 0.604326 0.174 Uiso 0.519(12) 1 calc GR . P A 11
C15A C 0.6703(9) 0.5877(7) 0.4252(4) 0.101(3) Uani 0.53(2) 1 d D U P A 17
H15A H 0.627756 0.620446 0.419968 0.121 Uiso 0.53(2) 1 calc R . P A 17
C10A C 0.5187(10) 0.7025(5) 0.6883(13) 0.143(7) Uani 0.498(11) 1 d D U P A 19
H10D H 0.567558 0.730001 0.687036 0.215 Uiso 0.498(11) 1 calc GR . P A 19
H10E H 0.482358 0.710439 0.734443 0.215 Uiso 0.498(11) 1 calc GR . P A 19
H10F H 0.482819 0.706502 0.639815 0.215 Uiso 0.498(11) 1 calc GR . P A 19
C9A C 0.5543(7) 0.6421(4) 0.6937(7) 0.079(2) Uani 0.498(11) 1 d D U P A 19
H9A H 0.591337 0.643161 0.743156 0.095 Uiso 0.498(11) 1 calc R . P A 19
C17A C 0.6160(14) 0.5445(9) 0.3848(9) 0.116(7) Uani 0.53(2) 1 d D U P A 17
H17D H 0.649739 0.526514 0.342452 0.174 Uiso 0.53(2) 1 calc GR . P A 17
H17E H 0.563491 0.562994 0.362019 0.174 Uiso 0.53(2) 1 calc GR . P A 17
H17F H 0.598341 0.514906 0.422843 0.174 Uiso 0.53(2) 1 calc GR . P A 17
C11A C 0.4802(7) 0.6004(6) 0.7150(9) 0.081(3) Uani 0.498(11) 1 d D U P A 19
H11D H 0.443460 0.592882 0.667941 0.122 Uiso 0.498(11) 1 calc GR . P A 19
H11E H 0.444230 0.617545 0.756481 0.122 Uiso 0.498(11) 1 calc GR . P A 19
H11F H 0.505576 0.564055 0.734319 0.122 Uiso 0.498(11) 1 calc GR . P A 19
C16 C 0.7466(9) 0.6180(7) 0.3931(9) 0.078(3) Uani 0.53(2) 1 d D U P A 17
H16D H 0.770491 0.644613 0.433013 0.117 Uiso 0.53(2) 1 calc R . P A 17
H16E H 0.791795 0.589795 0.379030 0.117 Uiso 0.53(2) 1 calc R . P A 17
H16F H 0.728562 0.639661 0.345723 0.117 Uiso 0.53(2) 1 calc R . P A 17
C36A C 0.731(2) 0.8236(16) 0.4769(18) 0.086(5) Uani 0.138(9) 1 d D U P A 15
H36D H 0.674869 0.808182 0.494031 0.129 Uiso 0.138(9) 1 calc R . P A 15
H36E H 0.762144 0.841404 0.522126 0.129 Uiso 0.138(9) 1 calc R . P A 15
H36F H 0.721260 0.852706 0.435572 0.129 Uiso 0.138(9) 1 calc R . P A 15
C12 C 0.5290(6) 0.6307(5) 0.4948(7) 0.089(2) Uani 0.531(10) 1 d D U P A 22
H12 H 0.556251 0.625133 0.441870 0.107 Uiso 0.531(10) 1 calc R . P A 22
C13 C 0.4585(7) 0.5865(6) 0.4916(8) 0.087(3) Uani 0.531(10) 1 d D U P A 22
H13A H 0.484928 0.547932 0.492931 0.130 Uiso 0.531(10) 1 calc GR . P A 22
H13B H 0.423938 0.591118 0.442562 0.130 Uiso 0.531(10) 1 calc GR . P A 22
H13C H 0.420195 0.591214 0.537237 0.130 Uiso 0.531(10) 1 calc GR . P A 22
C12A C 0.5437(6) 0.6578(6) 0.5057(7) 0.100(3) Uani 0.469(10) 1 d D U P A 23
H12A H 0.543313 0.698099 0.526596 0.120 Uiso 0.469(10) 1 calc R . P A 23
C13A C 0.4542(7) 0.6317(8) 0.5020(9) 0.100(5) Uani 0.469(10) 1 d D U P A 23
H13D H 0.458699 0.591021 0.486739 0.150 Uiso 0.469(10) 1 calc GR . P A 23
H13E H 0.417982 0.652333 0.462726 0.150 Uiso 0.469(10) 1 calc GR . P A 23
H13F H 0.427054 0.634545 0.554083 0.150 Uiso 0.469(10) 1 calc GR . P A 23
C14A C 0.5870(10) 0.6534(10) 0.4245(8) 0.156(7) Uani 0.469(10) 1 d D U P A 23
H14A H 0.618400 0.689282 0.413310 0.234 Uiso 0.469(10) 1 calc GR . P A 23
H14B H 0.541671 0.646928 0.383519 0.234 Uiso 0.469(10) 1 calc GR . P A 23
H14C H 0.628568 0.621079 0.424724 0.234 Uiso 0.469(10) 1 calc GR . P A 23
C14 C 0.5056(9) 0.6911(5) 0.4909(10) 0.117(5) Uani 0.531(10) 1 d D U P A 22
H14D H 0.506258 0.707391 0.544497 0.176 Uiso 0.531(10) 1 calc GR . P A 22
H14E H 0.446675 0.695083 0.467345 0.176 Uiso 0.531(10) 1 calc GR . P A 22
H14F H 0.548119 0.711667 0.458355 0.176 Uiso 0.531(10) 1 calc GR . P A 22
C18 C 0.7877(13) 0.5104(8) 0.5666(11) 0.080(3) Uani 0.266(16) 1 d D U P A 20
H18 H 0.791691 0.485270 0.614702 0.097 Uiso 0.266(16) 1 calc R . P A 20
C20 C 0.8677(16) 0.5488(11) 0.5579(17) 0.069(4) Uani 0.266(16) 1 d D U P A 20
H20A H 0.853846 0.580164 0.520740 0.104 Uiso 0.266(16) 1 calc GR . P A 20
H20B H 0.916752 0.526086 0.537663 0.104 Uiso 0.266(16) 1 calc GR . P A 20
H20C H 0.884133 0.565144 0.609591 0.104 Uiso 0.266(16) 1 calc GR . P A 20
C19 C 0.7755(16) 0.4765(10) 0.4921(15) 0.080(5) Uani 0.266(16) 1 d D U P A 20
H19A H 0.721067 0.454016 0.494975 0.120 Uiso 0.266(16) 1 calc GR . P A 20
H19B H 0.825417 0.450347 0.485664 0.120 Uiso 0.266(16) 1 calc GR . P A 20
H19C H 0.771820 0.502899 0.446878 0.120 Uiso 0.266(16) 1 calc GR . P A 20
C18A C 0.8086(6) 0.5244(4) 0.5686(5) 0.0831(18) Uani 0.734(16) 1 d D U P A 21
H18A H 0.830107 0.522231 0.624854 0.100 Uiso 0.734(16) 1 calc R . P A 21
C19A C 0.7943(7) 0.4619(3) 0.5488(9) 0.111(4) Uani 0.734(16) 1 d D U P A 21
H19D H 0.753833 0.444851 0.586825 0.167 Uiso 0.734(16) 1 calc GR . P A 21
H19E H 0.850589 0.441443 0.551363 0.167 Uiso 0.734(16) 1 calc GR . P A 21
H19F H 0.769004 0.458663 0.495189 0.167 Uiso 0.734(16) 1 calc GR . P A 21
C20A C 0.8864(6) 0.5525(5) 0.5277(7) 0.085(2) Uani 0.734(16) 1 d D U P A 21
H20D H 0.873031 0.556675 0.471049 0.127 Uiso 0.734(16) 1 calc GR . P A 21
H20E H 0.938733 0.528335 0.534991 0.127 Uiso 0.734(16) 1 calc GR . P A 21
H20F H 0.897433 0.590656 0.550931 0.127 Uiso 0.734(16) 1 calc GR . P A 21
C8 C 0.8093(7) 0.5837(9) 0.7624(7) 0.084(4) Uani 0.486(18) 1 d D U P A 25
H8A H 0.853603 0.556002 0.744827 0.126 Uiso 0.486(18) 1 calc GR . P A 25
H8B H 0.810592 0.585810 0.820392 0.126 Uiso 0.486(18) 1 calc GR . P A 25
H8C H 0.822173 0.621802 0.740360 0.126 Uiso 0.486(18) 1 calc GR . P A 25
C6 C 0.7197(7) 0.5644(5) 0.7342(5) 0.067(2) Uani 0.486(18) 1 d D U P A 25
H6 H 0.678311 0.586197 0.768556 0.080 Uiso 0.486(18) 1 calc R . P A 25
C7 C 0.7008(13) 0.5014(6) 0.7529(9) 0.100(4) Uani 0.486(18) 1 d D U P A 25
H7A H 0.637107 0.495258 0.754012 0.151 Uiso 0.486(18) 1 calc GR . P A 25
H7B H 0.726776 0.491533 0.804637 0.151 Uiso 0.486(18) 1 calc GR . P A 25
H7C H 0.726358 0.476833 0.712016 0.151 Uiso 0.486(18) 1 calc GR . P A 25

loop_
_atom_site_aniso_label
_atom_site_aniso_U_11
_atom_site_aniso_U_22
_atom_site_aniso_U_33
_atom_site_aniso_U_23
_atom_site_aniso_U_13
_atom_site_aniso_U_12
Tb3 0.0456(12) 0.0630(12) 0.0350(11) -0.0109(10) 0.0013(11) -0.0165(8)
F10 0.0675(14) 0.0590(13) 0.0381(11) 0.0009(9) 0.0033(10) -0.0116(11)
F6 0.0812(17) 0.0734(16) 0.0392(12) 0.0087(11) 0.0012(11) -0.0064(13)
F15 0.0659(15) 0.0632(15) 0.0567(13) 0.0112(11) -0.0116(11) -0.0137(12)
F11 0.0697(15) 0.0594(14) 0.0613(14) -0.0066(11) 0.0214(12) -0.0110(12)
F20 0.0562(14) 0.102(2) 0.0674(16) 0.0250(15) 0.0231(12) 0.0151(14)
F16 0.102(2) 0.0606(16) 0.0629(15) 0.0075(12) -0.0091(14) -0.0310(15)
F1 0.124(3) 0.0571(16) 0.0786(18) -0.0179(14) 0.0238(18) -0.0286(17)
F5 0.0574(16) 0.144(3) 0.0695(18) 0.0323(19) -0.0153(14) -0.0166(18)
F14 0.0769(18) 0.0616(16) 0.114(2) 0.0072(15) -0.0399(17) -0.0029(13)
F9 0.136(3) 0.0565(15) 0.0645(16) -0.0193(13) 0.0262(16) -0.0119(16)
F17 0.117(2) 0.111(2) 0.0776(18) 0.0444(17) -0.0288(17) -0.073(2)
F12 0.0710(17) 0.0754(18) 0.127(3) -0.0259(17) 0.0410(17) -0.0024(14)
F13 0.0564(16) 0.0644(17) 0.178(3) -0.023(2) -0.0060(18) 0.0088(13)
F7 0.157(3) 0.0696(18) 0.0641(17) 0.0264(14) 0.0188(18) 0.0217(19)
F8 0.195(4) 0.0425(15) 0.091(2) 0.0031(14) 0.039(2) 0.0122(19)
F18 0.0751(19) 0.206(4) 0.0753(19) 0.056(2) 0.0050(15) -0.062(2)
C53 0.0410(18) 0.051(2) 0.0412(18) 0.0039(15) 0.0080(14) 0.0000(15)
F19 0.0577(17) 0.190(4) 0.086(2) 0.041(2) 0.0333(16) 0.012(2)
F2 0.229(5) 0.108(3) 0.084(2) -0.047(2) 0.048(3) -0.099(3)
C58 0.050(2) 0.051(2) 0.0411(19) 0.0020(16) 0.0108(15) 0.0007(16)
C54 0.058(2) 0.056(2) 0.044(2) 0.0036(17) 0.0105(17) 0.0046(18)
F4 0.104(3) 0.238(5) 0.084(2) 0.063(3) -0.046(2) -0.089(3)
C23 0.0606(15) 0.0507(19) 0.0614(12) -0.0111(13) 0.0088(10) -0.0170(12)
F3 0.236(5) 0.225(5) 0.0565(18) -0.001(2) -0.021(2) -0.174(4)
C22 0.0554(14) 0.0516(19) 0.0643(12) -0.0010(14) 0.0056(10) -0.0128(11)
C60 0.061(2) 0.043(2) 0.062(3) -0.0070(18) 0.0090(19) -0.0054(17)
C59 0.053(2) 0.0347(18) 0.060(2) -0.0014(16) 0.0036(18) -0.0089(15)
C64 0.058(2) 0.039(2) 0.070(3) 0.0021(18) -0.007(2) -0.0083(17)
C21 0.0635(17) 0.064(2) 0.0531(11) -0.0111(13) 0.0035(11) -0.0089(14)
C41 0.046(2) 0.075(3) 0.0388(19) 0.0132(18) -0.0073(16) -0.0196(19)
C25 0.0683(18) 0.062(2) 0.0636(13) -0.0095(15) 0.0024(12) 0.0021(15)
C61 0.062(3) 0.044(2) 0.104(4) -0.017(2) 0.022(3) -0.003(2)
C48 0.105(4) 0.071(3) 0.050(2) -0.009(2) 0.015(3) -0.048(3)
C24 0.0671(17) 0.067(2) 0.0570(12) -0.0089(14) 0.0000(11) -0.0107(14)
C1 0.0478(16) 0.076(2) 0.0640(13) 0.0124(14) -0.0031(11) -0.0078(13)
C46 0.043(2) 0.104(4) 0.049(2) 0.027(2) -0.0013(18) -0.013(2)
C5 0.0612(17) 0.070(2) 0.0505(11) 0.0023(13) -0.0077(11) -0.0028(14)
C47 0.073(3) 0.074(3) 0.039(2) 0.0073(19) 0.0014(19) -0.033(2)
C42 0.066(3) 0.076(3) 0.048(2) 0.015(2) -0.0137(19) -0.032(2)
C57 0.081(3) 0.051(2) 0.054(2) -0.0045(19) 0.023(2) 0.001(2)
C63 0.066(3) 0.041(2) 0.101(4) -0.002(2) -0.021(3) -0.006(2)
C44 0.052(3) 0.157(6) 0.052(3) 0.040(3) -0.009(2) -0.047(3)
C62 0.055(3) 0.043(2) 0.119(4) -0.010(3) -0.003(3) 0.0015(19)
C55 0.091(3) 0.058(3) 0.051(2) 0.016(2) 0.018(2) 0.020(2)
C56 0.107(4) 0.041(2) 0.072(3) 0.001(2) 0.030(3) 0.012(2)
C2 0.0482(16) 0.106(3) 0.0670(13) 0.0256(16) -0.0073(12) -0.0131(15)
C43 0.072(3) 0.107(4) 0.056(3) 0.034(3) -0.025(2) -0.055(3)
C3 0.0642(18) 0.087(3) 0.0522(11) 0.0060(14) -0.0098(12) -0.0228(15)
C52 0.076(3) 0.112(4) 0.047(2) 0.017(3) -0.006(2) -0.039(3)
C45 0.037(2) 0.144(5) 0.058(3) 0.031(3) 0.0048(19) -0.011(3)
C4 0.085(2) 0.062(2) 0.0549(12) 0.0000(14) -0.0015(13) 0.0021(16)
B1 0.050(2) 0.055(3) 0.041(2) 0.0025(18) 0.0032(18) -0.0128(19)
C32A 0.070(3) 0.064(3) 0.069(3) -0.013(2) 0.017(2) -0.017(2)
C49 0.156(6) 0.094(4) 0.050(3) -0.012(3) 0.022(4) -0.077(4)
C34A 0.075(5) 0.070(4) 0.057(5) -0.008(4) 0.017(4) -0.020(4)
C50 0.161(7) 0.160(7) 0.045(3) 0.014(4) -0.016(4) -0.117(7)
C51 0.097(4) 0.159(7) 0.058(3) 0.035(4) -0.020(3) -0.078(5)
C29A 0.061(2) 0.077(4) 0.083(3) 0.009(3) -0.004(3) -0.011(2)
C31A 0.059(4) 0.091(5) 0.085(8) -0.001(5) 0.000(4) -0.016(4)
C16A 0.089(6) 0.142(8) 0.0547(16) -0.007(3) -0.009(3) -0.023(4)
C38 0.072(3) 0.087(4) 0.137(5) -0.030(4) -0.001(3) 0.016(3)
C30A 0.068(5) 0.081(4) 0.076(5) 0.013(3) -0.011(4) -0.001(3)
C26A 0.085(5) 0.126(6) 0.0564(15) -0.025(2) 0.015(2) -0.039(3)
C33A 0.095(6) 0.077(5) 0.070(3) -0.021(4) 0.026(4) -0.027(4)
C6A 0.071(4) 0.111(6) 0.061(2) 0.024(4) -0.005(3) 0.005(4)
C37 0.176(8) 0.104(3) 0.076(4) 0.021(3) -0.044(5) -0.050(4)
C35A 0.110(4) 0.102(3) 0.0645(16) 0.009(2) -0.019(2) -0.042(3)
C9 0.059(3) 0.104(5) 0.089(3) 0.004(3) 0.015(3) -0.012(3)
C11 0.070(6) 0.115(6) 0.075(7) 0.009(5) 0.014(5) -0.021(5)
C40 0.055(6) 0.084(4) 0.227(16) -0.044(7) -0.031(8) 0.034(4)
C17 0.087(11) 0.167(14) 0.073(7) -0.040(9) 0.007(8) -0.025(10)
C28A 0.115(9) 0.181(10) 0.071(5) -0.056(6) 0.020(5) -0.064(7)
C27A 0.092(8) 0.153(6) 0.060(4) 0.007(4) 0.004(4) -0.043(5)
C15 0.089(6) 0.142(8) 0.0547(16) -0.007(3) -0.009(3) -0.023(4)
C7A 0.112(8) 0.117(6) 0.080(8) 0.051(6) -0.027(7) -0.012(5)
C36 0.126(5) 0.151(7) 0.096(5) -0.005(5) -0.041(4) -0.051(5)
C8A 0.073(5) 0.137(10) 0.054(5) 0.022(6) -0.006(3) 0.009(5)
C10 0.070(6) 0.116(7) 0.094(5) -0.008(5) 0.028(5) -0.015(5)
C39 0.096(4) 0.082(3) 0.168(6) -0.026(4) -0.032(5) 0.031(3)
Tb2 0.0347(5) 0.0396(6) 0.0394(7) 0.0001(4) 0.0015(4) -0.0032(4)
Tb4 0.0281(11) 0.0538(15) 0.066(4) 0.0172(18) -0.0009(13) 0.0034(8)
Tb1 0.055(3) 0.044(2) 0.054(3) -0.006(3) -0.021(3) 0.007(2)
C26 0.087(8) 0.135(13) 0.0529(15) -0.020(4) 0.007(3) -0.033(6)
C27 0.113(10) 0.45(7) 0.075(10) -0.040(16) 0.031(7) -0.11(2)
C28 0.31(5) 0.20(3) 0.049(13) -0.062(16) 0.009(18) -0.07(3)
C29 0.064(3) 0.063(6) 0.105(6) 0.016(6) -0.012(4) -0.014(3)
C31 0.053(8) 0.067(7) 0.16(3) -0.004(9) -0.019(11) -0.006(6)
C30 0.074(12) 0.070(6) 0.24(4) 0.048(9) -0.028(18) -0.013(5)
C34 0.072(7) 0.074(8) 0.103(18) -0.011(10) 0.034(9) -0.013(7)
C37A 0.072(8) 0.125(14) 0.062(13) 0.021(9) -0.009(6) -0.006(7)
C35 0.080(7) 0.127(13) 0.0625(18) 0.008(5) -0.003(3) -0.012(6)
C32 0.081(5) 0.074(6) 0.081(4) -0.022(5) 0.028(4) -0.018(4)
C39A 0.073(3) 0.093(5) 0.25(2) 0.014(8) 0.019(6) 0.019(4)
C33 0.124(12) 0.072(6) 0.17(2) -0.018(7) 0.090(15) -0.015(5)
C38A 0.077(3) 0.080(3) 0.110(6) -0.015(3) 0.005(3) 0.015(2)
C40A 0.096(4) 0.082(3) 0.168(6) -0.026(4) -0.032(5) 0.031(3)
C15A 0.103(6) 0.149(7) 0.0513(14) 0.004(2) -0.0133(19) -0.051(4)
C10A 0.109(9) 0.078(4) 0.247(19) 0.016(6) 0.092(11) -0.003(4)
C9A 0.059(4) 0.080(4) 0.099(4) 0.002(4) 0.020(4) -0.014(3)
C17A 0.142(13) 0.150(11) 0.055(5) 0.016(5) -0.037(7) -0.063(11)
C11A 0.052(4) 0.078(5) 0.114(8) 0.014(6) 0.019(4) -0.006(4)
C16 0.088(7) 0.088(7) 0.058(6) 0.004(5) 0.006(5) -0.007(5)
C36A 0.072(8) 0.134(14) 0.051(8) 0.017(7) -0.013(7) -0.002(8)
C12 0.067(3) 0.107(5) 0.093(4) 0.024(4) -0.031(3) -0.018(3)
C13 0.064(4) 0.116(6) 0.081(6) 0.009(6) -0.020(4) -0.020(5)
C12A 0.047(3) 0.156(8) 0.098(4) 0.068(6) -0.003(3) -0.009(3)
C13A 0.050(3) 0.135(12) 0.115(9) 0.049(9) -0.014(4) -0.005(6)
C14A 0.075(7) 0.29(2) 0.100(5) 0.099(8) 0.009(5) 0.040(9)
C14 0.079(6) 0.111(5) 0.159(12) 0.034(5) -0.042(7) -0.008(3)
C18 0.089(4) 0.057(5) 0.096(6) -0.011(4) 0.007(4) -0.003(4)
C20 0.085(3) 0.060(6) 0.064(13) -0.003(8) 0.000(5) -0.001(5)
C19 0.070(9) 0.070(8) 0.101(8) -0.019(7) 0.010(6) -0.004(7)
C18A 0.098(3) 0.058(3) 0.094(4) -0.001(3) 0.014(3) 0.009(2)
C19A 0.109(6) 0.064(3) 0.161(11) -0.018(4) -0.015(6) 0.009(3)
C20A 0.084(3) 0.091(4) 0.079(6) 0.013(5) -0.004(3) 0.007(3)
C8 0.073(5) 0.125(9) 0.054(5) 0.029(7) -0.016(4) -0.025(5)
C6 0.060(4) 0.087(6) 0.0527(16) 0.014(3) -0.005(2) -0.007(3)
C7 0.123(9) 0.095(6) 0.082(7) 0.030(5) -0.035(7) -0.027(5)

loop_
_atom_type_symbol
_atom_type_description
_atom_type_scat_dispersion_real
_atom_type_scat_dispersion_imag
_atom_type_scat_source
C C 0.0033 0.0016 'International Tables Vol C Tables 4.2.6.8 and 6.1.1.4'
H H 0.0000 0.0000 'International Tables Vol C Tables 4.2.6.8 and 6.1.1.4'
B B 0.0013 0.0007 'International Tables Vol C Tables 4.2.6.8 and 6.1.1.4'
F F 0.0171 0.0103 'International Tables Vol C Tables 4.2.6.8 and 6.1.1.4'
Tb Tb -0.1723 4.1537 'International Tables Vol C Tables 4.2.6.8 and 6.1.1.4'

loop_
_geom_angle_atom_site_label_1
_geom_angle_atom_site_label_2
_geom_angle_atom_site_label_3
_geom_angle
C23 Tb3 C22 30.00(13)
C23 Tb3 C21 49.70(13)
C23 Tb3 C25 51.26(14)
C23 Tb3 C1 162.00(18)
C23 Tb3 C5 145.1(3)
C22 Tb3 C21 29.37(13)
C25 Tb3 C22 49.70(14)
C25 Tb3 C21 29.99(14)
C25 Tb3 C1 116.31(19)
C25 Tb3 C5 131.88(18)
C24 Tb3 C23 31.77(14)
C24 Tb3 C22 50.72(14)
C24 Tb3 C21 50.61(14)
C24 Tb3 C25 31.50(14)
C24 Tb3 C1 143.8(2)
C24 Tb3 C5 162.79(18)
C24 Tb3 C2 135.4(3)
C24 Tb3 C4 164.7(2)
C1 Tb3 C22 133.00(19)
C1 Tb3 C21 112.60(17)
C5 Tb3 C22 118.6(2)
C5 Tb3 C21 112.88(18)
C5 Tb3 C1 29.55(13)
C2 Tb3 C23 164.6(3)
C2 Tb3 C22 162.41(19)
C2 Tb3 C21 135.9(2)
C2 Tb3 C25 124.2(2)
C2 Tb3 C1 30.15(14)
C2 Tb3 C5 50.19(14)
C3 Tb3 C23 145.44(19)
C3 Tb3 C22 156.7(3)
C3 Tb3 C21 163.9(2)
C3 Tb3 C25 153.6(3)
C3 Tb3 C24 143.6(2)
C3 Tb3 C1 51.78(16)
C3 Tb3 C5 51.99(14)
C3 Tb3 C2 32.43(17)
C3 Tb3 C4 32.67(15)
C4 Tb3 C23 137.1(2)
C4 Tb3 C22 127.0(3)
C4 Tb3 C21 137.0(2)
C4 Tb3 C25 162.5(2)
C4 Tb3 C1 50.77(16)
C4 Tb3 C5 30.86(14)
C4 Tb3 C2 52.43(17)
C58 C53 B1 119.2(3)
C54 C53 C58 112.8(4)
C54 C53 B1 128.0(3)
F10 C58 C53 118.5(3)
F10 C58 C57 116.3(3)
C57 C58 C53 125.2(4)
F6 C54 C53 121.2(4)
F6 C54 C55 114.7(3)
C55 C54 C53 124.1(4)
C22 C23 Tb3 80.9(2)
C22 C23 C24 108.3(4)
C22 C23 C32A 126.0(5)
C22 C23 Tb2 67.0(2)
C22 C23 Tb4 79.4(3)
C22 C23 Tb1 68.3(3)
C22 C23 C32 131.4(8)
C24 C23 Tb3 71.1(3)
C24 C23 C32A 123.4(5)
C24 C23 Tb2 81.3(3)
C24 C23 Tb4 63.7(3)
C24 C23 Tb1 68.7(4)
C24 C23 C32 119.7(8)
C23 C22 Tb3 69.1(2)
C23 C22 C21 108.2(4)
C23 C22 C29A 134.5(6)
C23 C22 Tb2 82.1(2)
C23 C22 Tb4 71.5(3)
C23 C22 Tb1 82.5(3)
C23 C22 C29 122.4(8)
C21 C22 Tb3 75.8(2)
C21 C22 C29A 116.7(5)
C21 C22 Tb2 75.2(2)
C21 C22 Tb4 67.3(3)
C21 C22 Tb1 61.8(4)
C21 C22 C29 127.0(8)
F11 C60 C59 118.6(4)
F11 C60 C61 116.0(4)
C61 C60 C59 125.3(4)
C60 C59 C64 113.1(4)
C60 C59 B1 119.2(4)
C64 C59 B1 127.5(4)
F15 C64 C59 121.6(4)
F15 C64 C63 115.4(4)
C63 C64 C59 123.0(4)
C22 C21 Tb3 74.8(2)
C22 C21 C25 107.8(4)
C22 C21 C26A 134.6(6)
C22 C21 Tb2 72.5(2)
C22 C21 Tb4 83.2(3)
C22 C21 Tb1 86.6(4)
C22 C21 C26 120.9(7)
C25 C21 Tb3 69.4(3)
C25 C21 C26A 117.6(6)
C25 C21 Tb2 82.9(3)
C25 C21 Tb4 64.1(3)
C25 C21 Tb1 72.7(4)
C25 C21 C26 131.2(7)
C46 C41 C42 113.3(4)
C46 C41 B1 126.7(4)
C42 C41 B1 119.6(4)
C21 C25 Tb3 80.6(3)
C21 C25 C24 108.4(4)
C21 C25 C38 122.2(7)
C21 C25 Tb2 66.6(3)
C21 C25 Tb4 83.8(3)
C21 C25 Tb1 72.6(3)
C21 C25 C38A 125.4(7)
C24 C25 Tb3 70.5(3)
C24 C25 C38 129.1(7)
C24 C25 Tb2 79.4(3)
C24 C25 Tb4 76.1(3)
C24 C25 Tb1 87.0(3)
C24 C25 C38A 126.0(7)
F12 C61 C60 120.3(5)
F12 C61 C62 120.2(5)
C62 C61 C60 119.5(5)
F1 C48 C47 121.8(4)
F1 C48 C49 116.0(6)
C47 C48 C49 122.2(7)
C23 C24 Tb3 77.1(3)
C23 C24 C35A 118.8(5)
C23 C24 Tb2 69.4(2)
C23 C24 Tb4 85.2(3)
C23 C24 Tb1 81.9(4)
C23 C24 C35 125.5(8)
C25 C24 Tb3 78.0(3)
C25 C24 C23 107.3(4)
C25 C24 C35A 133.5(5)
C25 C24 Tb2 71.6(3)
C25 C24 Tb4 70.1(3)
C25 C24 Tb1 61.4(3)
C25 C24 C35 126.4(8)
C5 C1 Tb3 74.7(3)
C5 C1 C9 125.2(6)
C5 C1 Tb2 64.5(2)
C5 C1 Tb4 82.2(3)
C5 C1 Tb1 77.8(4)
C5 C1 C9A 126.5(6)
C2 C1 Tb3 66.7(3)
C2 C1 C5 107.2(4)
C2 C1 C9 120.6(6)
C2 C1 Tb2 80.3(3)
C2 C1 Tb4 67.7(3)
C2 C1 Tb1 79.7(3)
C2 C1 C9A 126.2(6)
F20 C46 C41 122.2(3)
F20 C46 C45 113.5(5)
C41 C46 C45 124.3(5)
C1 C5 Tb3 75.8(3)
C1 C5 C4 107.8(4)
C1 C5 C6A 124.2(6)
C1 C5 Tb2 84.3(3)
C1 C5 Tb4 68.3(3)
C1 C5 Tb1 70.2(4)
C1 C5 C6 123.1(6)
C4 C5 Tb3 66.6(3)
C4 C5 C6A 124.3(6)
C4 C5 Tb2 73.0(3)
C4 C5 Tb4 74.0(3)
C4 C5 Tb1 82.8(3)
C4 C5 C6 129.1(6)
C48 C47 C52 113.7(5)
C48 C47 B1 127.3(5)
C52 C47 B1 118.7(5)
F16 C42 C41 119.6(4)
F16 C42 C43 116.5(5)
C43 C42 C41 123.9(6)
F9 C57 C58 121.2(4)
F9 C57 C56 119.2(4)
C58 C57 C56 119.6(4)
F14 C63 C64 119.9(5)
F14 C63 C62 119.8(4)
C62 C63 C64 120.3(5)
F18 C44 C43 120.7(6)
F18 C44 C45 120.2(7)
C45 C44 C43 119.0(4)
F13 C62 C61 120.9(5)
F13 C62 C63 120.4(5)
C61 C62 C63 118.7(4)
F7 C55 C54 120.8(4)
F7 C55 C56 119.4(4)
C56 C55 C54 119.8(4)
F8 C56 C57 121.1(5)
F8 C56 C55 120.3(4)
C57 C56 C55 118.6(4)
C1 C2 Tb3 83.2(3)
C1 C2 Tb2 70.5(2)
C1 C2 Tb4 80.8(3)
C1 C2 Tb1 68.9(3)
C1 C2 C12 131.7(6)
C1 C2 C12A 125.3(6)
C3 C2 Tb3 68.0(3)
C3 C2 C1 109.6(4)
C3 C2 Tb2 69.6(2)
C3 C2 Tb4 77.5(3)
C3 C2 Tb1 82.3(4)
C3 C2 C12 113.7(6)
C3 C2 C12A 124.9(6)
F17 C43 C42 120.2(6)
F17 C43 C44 120.0(5)
C44 C43 C42 119.8(5)
C2 C3 Tb3 79.6(3)
C2 C3 C4 107.5(4)
C2 C3 C15 137.4(7)
C2 C3 Tb2 81.2(3)
C2 C3 Tb4 70.5(3)
C2 C3 Tb1 68.3(4)
C2 C3 C15A 113.1(8)
C4 C3 Tb3 79.1(3)
C4 C3 C15 115.0(7)
C4 C3 Tb2 65.2(3)
C4 C3 Tb4 83.8(3)
C4 C3 Tb1 75.1(4)
C4 C3 C15A 139.2(8)
F5 C52 C47 119.3(4)
F5 C52 C51 115.4(6)
C51 C52 C47 125.3(7)
F19 C45 C46 120.3(5)
F19 C45 C44 120.1(5)
C44 C45 C46 119.6(6)
C5 C4 Tb3 82.5(3)
C5 C4 Tb2 73.1(3)
C5 C4 Tb4 76.6(3)
C5 C4 Tb1 66.9(3)
C5 C4 C18 124.7(8)
C5 C4 C18A 124.4(5)
C3 C4 Tb3 68.3(3)
C3 C4 C5 107.9(4)
C3 C4 Tb2 83.4(3)
C3 C4 Tb4 66.3(3)
C3 C4 Tb1 76.0(3)
C3 C4 C18 125.7(8)
C3 C4 C18A 127.4(5)
C53 B1 C41 112.4(3)
C53 B1 C47 114.4(3)
C59 B1 C53 102.6(3)
C59 B1 C41 113.4(3)
C59 B1 C47 112.7(4)
C41 B1 C47 101.8(3)
C34A C32A C23 113.6(7)
C33A C32A C23 118.2(7)
C33A C32A C34A 113.3(8)
F2 C49 C48 119.0(8)
C50 C49 F2 119.5(7)
C50 C49 C48 121.5(7)
F3 C50 C51 117.7(10)
C49 C50 F3 122.7(10)
C49 C50 C51 119.5(6)
F4 C51 C52 120.8(8)
F4 C51 C50 121.5(7)
C52 C51 C50 117.7(7)
C31A C29A C22 109.0(8)
C30A C29A C22 117.8(7)
C30A C29A C31A 105.1(13)
C40 C38 C25 105.5(10)
C39 C38 C25 109.1(9)
C39 C38 C40 115.6(14)
C28A C26A C21 115.6(10)
C27A C26A C21 111.4(8)
C27A C26A C28A 111.0(14)
C7A C6A C5 113.2(8)
C8A C6A C5 115.0(8)
C8A C6A C7A 109.3(10)
C24 C35A C37 114.3(5)
C24 C35A C36 110.7(6)
C37 C35A C36 108.4(7)
C11 C9 C1 114.6(8)
C10 C9 C1 109.6(8)
C10 C9 C11 113.8(9)
C16A C15 C3 115.2(13)
C17 C15 C3 116.5(11)
C17 C15 C16A 112.4(16)
C23 Tb2 C25 49.21(13)
C23 Tb2 C24 29.31(13)
C23 Tb2 C2 136.39(14)
C22 Tb2 C23 30.89(13)
C22 Tb2 C21 32.26(14)
C22 Tb2 C25 50.89(14)
C22 Tb2 C24 49.83(13)
C22 Tb2 C1 153.62(19)
C22 Tb2 C2 161.13(15)
C22 Tb2 C3 155.68(17)
C21 Tb2 C23 51.20(13)
C21 Tb2 C25 30.47(14)
C21 Tb2 C24 49.62(13)
C21 Tb2 C1 123.10(18)
C21 Tb2 C2 134.18(18)
C21 Tb2 C3 159.39(15)
C25 Tb2 C24 29.01(12)
C25 Tb2 C2 110.82(16)
C1 Tb2 C23 159.81(14)
C1 Tb2 C25 114.59(16)
C1 Tb2 C24 130.57(14)
C1 Tb2 C2 29.25(13)
C5 Tb2 C23 168.21(17)
C5 Tb2 C22 146.11(15)
C5 Tb2 C21 134.66(17)
C5 Tb2 C25 142.03(17)
C5 Tb2 C24 161.49(14)
C5 Tb2 C1 31.25(14)
C5 Tb2 C2 50.15(14)
C5 Tb2 C3 52.72(14)
C2 Tb2 C24 112.44(14)
C3 Tb2 C23 126.49(15)
C3 Tb2 C25 129.59(14)
C3 Tb2 C24 116.53(14)
C3 Tb2 C1 50.27(14)
C3 Tb2 C2 29.24(15)
C4 Tb2 C23 138.12(18)
C4 Tb2 C22 147.34(18)
C4 Tb2 C21 166.24(16)
C4 Tb2 C25 160.23(15)
C4 Tb2 C24 144.09(16)
C4 Tb2 C1 52.51(16)
C4 Tb2 C5 33.84(15)
C4 Tb2 C2 50.08(16)
C4 Tb2 C3 31.35(15)
C23 Tb4 C22 29.09(13)
C23 Tb4 C5 134.4(2)
C23 Tb4 C4 121.1(2)
C21 Tb4 C23 50.10(17)
C21 Tb4 C22 29.53(14)
C21 Tb4 C1 121.8(4)
C21 Tb4 C5 115.3(3)
C21 Tb4 C4 132.2(3)
C25 Tb4 C23 52.24(18)
C25 Tb4 C22 50.8(2)
C25 Tb4 C21 32.13(18)
C25 Tb4 C24 33.79(17)
C25 Tb4 C1 131.6(4)
C25 Tb4 C5 141.8(4)
C25 Tb4 C2 141.4(3)
C25 Tb4 C3 165.7(3)
C25 Tb4 C4 164.3(3)
C24 Tb4 C23 31.05(15)
C24 Tb4 C22 50.50(18)
C24 Tb4 C21 53.2(2)
C24 Tb4 C1 162.3(3)
C24 Tb4 C5 164.4(3)
C24 Tb4 C2 145.5(3)
C24 Tb4 C3 138.6(4)
C24 Tb4 C4 147.8(3)
C1 Tb4 C23 162.6(3)
C1 Tb4 C22 135.5(3)
C1 Tb4 C5 29.58(14)
C1 Tb4 C4 49.64(18)
C5 Tb4 C22 114.0(2)
C2 Tb4 C23 159.3(4)
C2 Tb4 C22 163.8(3)
C2 Tb4 C21 150.6(4)
C2 Tb4 C1 31.44(15)
C2 Tb4 C5 49.88(17)
C2 Tb4 C3 31.99(19)
C2 Tb4 C4 50.2(2)
C3 Tb4 C23 129.8(3)
C3 Tb4 C22 139.6(3)
C3 Tb4 C21 162.1(3)
C3 Tb4 C1 51.86(19)
C3 Tb4 C5 49.82(17)
C3 Tb4 C4 29.94(16)
C4 Tb4 C22 115.6(2)
C4 Tb4 C5 29.37(14)
C22 Tb1 C23 29.13(14)
C22 Tb1 C24 50.40(18)
C22 Tb1 C3 134.9(5)
C22 Tb1 C4 120.5(5)
C21 Tb1 C23 50.62(18)
C21 Tb1 C22 31.65(16)
C21 Tb1 C25 34.68(19)
C21 Tb1 C24 53.3(2)
C21 Tb1 C1 142.9(4)
C21 Tb1 C5 136.4(4)
C21 Tb1 C2 162.9(7)
C21 Tb1 C3 166.0(5)
C21 Tb1 C4 147.2(6)
C25 Tb1 C23 50.61(19)
C25 Tb1 C22 53.23(19)
C25 Tb1 C24 31.57(17)
C25 Tb1 C1 141.1(6)
C25 Tb1 C5 164.7(4)
C25 Tb1 C2 133.1(6)
C25 Tb1 C3 143.0(4)
C25 Tb1 C4 165.0(4)
C24 Tb1 C23 29.38(15)
C24 Tb1 C3 117.5(2)
C24 Tb1 C4 133.4(4)
C1 Tb1 C23 165.9(5)
C1 Tb1 C22 156.8(5)
C1 Tb1 C24 152.8(5)
C1 Tb1 C5 31.91(17)
C1 Tb1 C2 31.41(16)
C1 Tb1 C3 50.39(19)
C1 Tb1 C4 50.6(2)
C5 Tb1 C23 139.8(6)
C5 Tb1 C22 128.1(5)
C5 Tb1 C24 163.5(5)
C5 Tb1 C2 51.03(19)
C5 Tb1 C3 49.7(2)
C5 Tb1 C4 30.23(18)
C2 Tb1 C23 138.0(3)
C2 Tb1 C22 163.7(5)
C2 Tb1 C24 124.7(3)
C2 Tb1 C3 29.39(16)
C2 Tb1 C4 48.8(2)
C3 Tb1 C23 115.8(3)
C4 Tb1 C23 116.4(5)
C4 Tb1 C3 28.86(16)
C27 C26 C21 111.1(13)
C28 C26 C21 109.5(15)
C28 C26 C27 108(3)
C31 C29 C22 112.5(13)
C30 C29 C22 113.4(13)
C30 C29 C31 134(2)
C37A C35 C24 90.8(18)
C36A C35 C24 89.5(16)
C36A C35 C37A 88(3)
C23 C32 C34 108.7(14)
C33 C32 C23 129.1(14)
C33 C32 C34 103.4(17)
C39A C38A C25 113.1(10)
C39A C38A C40A 120.1(11)
C40A C38A C25 124.1(11)
C17A C15A C3 118.3(10)
C17A C15A C16 126.9(12)
C16 C15A C3 110.5(9)
C10A C9A C1 124.9(9)
C10A C9A C11A 109.6(10)
C11A C9A C1 110.5(8)
C13 C12 C2 117.5(8)
C14 C12 C2 112.8(8)
C14 C12 C13 119.3(10)
C2 C12A C14A 96.9(8)
C13A C12A C2 111.5(9)
C13A C12A C14A 109.9(12)
C20 C18 C4 94.5(15)
C19 C18 C4 114.9(14)
C19 C18 C20 108.5(18)
C19A C18A C4 114.9(8)
C19A C18A C20A 115.0(8)
C20A C18A C4 117.7(6)
C8 C6 C5 120.4(8)
C8 C6 C7 113.1(9)
C7 C6 C5 109.3(8)

loop_
_geom_bond_atom_site_label_1
_geom_bond_atom_site_label_2
_geom_bond_distance
Tb3 C23 2.621(5)
Tb3 C22 2.770(5)
Tb3 C21 2.782(5)
Tb3 C25 2.639(5)
Tb3 C24 2.544(6)
Tb3 C1 2.767(5)
Tb3 C5 2.753(6)
Tb3 C2 2.559(6)
Tb3 C3 2.412(5)
Tb3 C4 2.549(6)
F10 C58 1.351(4)
F6 C54 1.351(5)
F15 C64 1.343(5)
F11 C60 1.362(5)
F20 C46 1.354(6)
F16 C42 1.346(6)
F1 C48 1.335(7)
F5 C52 1.352(7)
F14 C63 1.354(6)
F9 C57 1.348(5)
F17 C43 1.349(6)
F12 C61 1.354(6)
F13 C62 1.346(6)
F7 C55 1.344(5)
F8 C56 1.341(5)
F18 C44 1.348(5)
C53 C58 1.390(5)
C53 C54 1.384(5)
C53 B1 1.654(6)
F19 C45 1.345(7)
F2 C49 1.355(8)
C58 C57 1.363(6)
C54 C55 1.380(6)
F4 C51 1.355(9)
C23 C22 1.403(6)
C23 C24 1.416(6)
C23 C32A 1.528(7)
C23 Tb2 2.706(4)
C23 Tb4 2.735(6)
C23 Tb1 2.856(8)
C23 C32 1.520(10)
F3 C50 1.359(7)
C22 C21 1.408(6)
C22 C29A 1.537(7)
C22 Tb2 2.515(4)
C22 Tb4 2.836(8)
C22 Tb1 2.678(8)
C22 C29 1.545(10)
C60 C59 1.381(6)
C60 C61 1.374(7)
C59 C64 1.390(6)
C59 B1 1.648(6)
C64 C63 1.389(6)
C21 C25 1.409(6)
C21 C26A 1.528(7)
C21 Tb2 2.550(5)
C21 Tb4 2.635(10)
C21 Tb1 2.364(8)
C21 C26 1.524(9)
C41 C46 1.375(7)
C41 C42 1.393(6)
C41 B1 1.657(5)
C25 C24 1.410(6)
C25 C38 1.517(9)
C25 Tb2 2.758(5)
C25 Tb4 2.384(9)
C25 Tb1 2.365(12)
C25 C38A 1.505(8)
C61 C62 1.355(8)
C48 C47 1.376(8)
C48 C49 1.399(8)
C24 C35A 1.530(7)
C24 Tb2 2.858(5)
C24 Tb4 2.461(7)
C24 Tb1 2.689(9)
C24 C35 1.534(11)
C1 C5 1.408(6)
C1 C2 1.400(6)
C1 C9 1.528(8)
C1 Tb2 2.700(4)
C1 Tb4 2.649(6)
C1 Tb1 2.506(8)
C1 C9A 1.541(9)
C46 C45 1.395(6)
C5 C4 1.424(6)
C5 C6A 1.540(8)
C5 Tb2 2.448(5)
C5 Tb4 2.825(7)
C5 Tb1 2.603(11)
C5 C6 1.529(8)
C47 C52 1.387(8)
C47 B1 1.657(6)
C42 C43 1.381(7)
C57 C56 1.367(7)
C63 C62 1.375(8)
C44 C43 1.372(9)
C44 C45 1.356(9)
C55 C56 1.377(7)
C2 C3 1.396(7)
C2 Tb2 2.823(4)
C2 Tb4 2.484(8)
C2 Tb1 2.642(7)
C2 C12 1.546(8)
C2 C12A 1.528(9)
C3 C4 1.402(6)
C3 C15 1.568(9)
C3 Tb2 2.677(5)
C3 Tb4 2.572(10)
C3 Tb1 2.818(9)
C3 C15A 1.525(8)
C52 C51 1.375(8)
C4 Tb2 2.447(5)
C4 Tb4 2.792(8)
C4 Tb1 2.807(12)
C4 C18 1.522(10)
C4 C18A 1.541(8)
C32A C34A 1.514(9)
C32A C33A 1.484(9)
C49 C50 1.324(12)
C50 C51 1.388(12)
C29A C31A 1.523(10)
C29A C30A 1.469(11)
C16A C15 1.489(13)
C38 C40 1.512(13)
C38 C39 1.505(13)
C26A C28A 1.504(11)
C26A C27A 1.488(12)
C6A C7A 1.539(12)
C6A C8A 1.530(11)
C37 C35A 1.535(9)
C35A C36 1.575(9)
C9 C11 1.510(11)
C9 C10 1.503(12)
C17 C15 1.478(12)
C26 C27 1.515(14)
C26 C28 1.515(14)
C29 C31 1.506(13)
C29 C30 1.501(14)
C34 C32 1.523(13)
C37A C35 1.516(15)
C35 C36A 1.499(14)
C32 C33 1.490(13)
C39A C38A 1.472(13)
C38A C40A 1.474(11)
C15A C17A 1.461(11)
C15A C16 1.468(12)
C10A C9A 1.505(12)
C9A C11A 1.533(10)
C12 C13 1.483(11)
C12 C14 1.447(12)
C12A C13A 1.491(11)
C12A C14A 1.534(12)
C18 C20 1.518(14)
C18 C19 1.491(13)
C18A C19A 1.503(10)
C18A C20A 1.527(9)
C8 C6 1.505(10)
C6 C7 1.523(11)
